data_7031182
loop_
_publ_author_name
'Man, Man Lok'
'Zhou, Zhongyuan'
'Ng, Siu Man'
'Lau, Chak Po'

_publ_section_title
;
 Synthesis, characterization and reactivity of heterobimetallic complexes
 (?5-C5R5)Ru(CO)(&#xFFFD;-dppm)M(CO)2(?5-C5H5) (R = H, CH3; M = Mo, W).
 Interconversion of hydrogen/carbon dioxide and formic acid by these
 complexesElectronic supplementary information (ESI) available: Selected
 bond lengths and angles and ORTEP diagrams for complexes 2?4 and
 6&#xFFFD;Cl and discussion on the structure of 6&#xFFFD;Cl. See
 http://www.rsc.org/suppdata/dt/b3/b306835h/
;
_journal_issue 19
_journal_name_full 'Dalton Transactions'
_journal_page_first 3727
_journal_paper_doi 10.1039/b306835h
_journal_year 2003
_chemical_formula_moiety '[CpRu(CO)(dppm)(H)Mo(CO)2Cp][BF4]'
_chemical_formula_sum 'C38 H33 B F4 Mo O3 P2 Ru'
_chemical_formula_weight 883.40
_chemical_name_systematic
;
?
;
_space_group_IT_number 9
_symmetry_cell_setting monoclinic
_symmetry_space_group_name_Hall 'C -2yc'
_symmetry_space_group_name_H-M 'C 1 c 1'
_atom_sites_solution_hydrogens geom
_atom_sites_solution_primary direct
_atom_sites_solution_secondary difmap
_audit_creation_method SHELXL-97
_cell_angle_alpha 90.00
_cell_angle_beta 111.211(3)
_cell_angle_gamma 90.00
_cell_formula_units_Z 4
_cell_length_a 20.923(3)
_cell_length_b 10.3501(14)
_cell_length_c 17.962(3)
_cell_measurement_reflns_used 8700
_cell_measurement_temperature 294(2)
_cell_measurement_theta_max 27.5
_cell_measurement_theta_min 1
_cell_volume 3626.2(9)
_computing_cell_refinement 'Bruker SMART'
_computing_data_collection 'Bruker SMART'
_computing_data_reduction 'Bruker SHELXTL NT'
_computing_molecular_graphics 'Bruker SHELXTL NT'
_computing_publication_material 'Bruker SHELXTL NT'
_computing_structure_refinement 'SHELXL-97 (Sheldrick, 1997)'
_computing_structure_solution 'SHELXS-97 (Sheldrick, 1990)'
_diffrn_ambient_temperature 294(2)
_diffrn_measured_fraction_theta_full 0.997
_diffrn_measured_fraction_theta_max 0.997
_diffrn_measurement_device_type 'Bruker CCD Area Detector'
_diffrn_measurement_method 'phi and omega scan'
_diffrn_radiation_monochromator graphite
_diffrn_radiation_source 'fine-focus sealed tube'
_diffrn_radiation_type MoK\a
_diffrn_radiation_wavelength 0.71073
_diffrn_reflns_av_R_equivalents 0.0274
_diffrn_reflns_av_sigmaI/netI 0.0373
_diffrn_reflns_limit_h_max 27
_diffrn_reflns_limit_h_min -26
_diffrn_reflns_limit_k_max 13
_diffrn_reflns_limit_k_min -13
_diffrn_reflns_limit_l_max 18
_diffrn_reflns_limit_l_min -23
_diffrn_reflns_number 12074
_diffrn_reflns_theta_full 27.54
_diffrn_reflns_theta_max 27.54
_diffrn_reflns_theta_min 2.09
_exptl_absorpt_coefficient_mu 0.908
_exptl_absorpt_correction_T_max 0.9147
_exptl_absorpt_correction_T_min 0.7724
_exptl_absorpt_correction_type empirical
_exptl_absorpt_process_details 'SADABS; Sheldrick 1996'
_exptl_crystal_colour red
_exptl_crystal_density_diffrn 1.618
_exptl_crystal_density_method 'not measured'
_exptl_crystal_description plate
_exptl_crystal_F_000 1768
_exptl_crystal_size_max 0.30
_exptl_crystal_size_mid 0.28
_exptl_crystal_size_min 0.10
_refine_diff_density_max 0.778
_refine_diff_density_min -0.461
_refine_diff_density_rms 0.080
_refine_ls_abs_structure_details 'Flack H D (1983), Acta Cryst. A39, 876-881'
_refine_ls_abs_structure_Flack 0.03(3)
_refine_ls_extinction_method none
_refine_ls_goodness_of_fit_ref 1.061
_refine_ls_hydrogen_treatment constr
_refine_ls_matrix_type full
_refine_ls_number_parameters 447
_refine_ls_number_reflns 6262
_refine_ls_number_restraints 23
_refine_ls_restrained_S_all 1.072
_refine_ls_R_factor_all 0.0410
_refine_ls_R_factor_gt 0.0353
_refine_ls_shift/su_max 0.011
_refine_ls_shift/su_mean 0.003
_refine_ls_structure_factor_coef Fsqd
_refine_ls_weighting_details 'calc w=1/[\s^2^(Fo^2^)+(0.0500P)^2^+0.0000P] where P=(Fo^2^+2Fc^2^)/3'
_refine_ls_weighting_scheme calc
_refine_ls_wR_factor_gt 0.0849
_refine_ls_wR_factor_ref 0.0878
_reflns_number_gt 5606
_reflns_number_total 6262
_reflns_threshold_expression >2sigma(I)
_cod_data_source_file b306835h.txt
_cod_data_source_block '[CpRu(CO)(dppm)(H)Mo(CO)2Cp][BF4]'
_cod_original_sg_symbol_H-M Cc
_cod_database_code 7031182

loop_
_symmetry_equiv_pos_as_xyz
'x, y, z'
'x, -y, z+1/2'
'x+1/2, y+1/2, z'
'x+1/2, -y+1/2, z+1/2'

loop_
_atom_site_label
_atom_site_type_symbol
_atom_site_fract_x
_atom_site_fract_y
_atom_site_fract_z
_atom_site_U_iso_or_equiv
_atom_site_adp_type
_atom_site_occupancy
_atom_site_symmetry_multiplicity
_atom_site_calc_flag
_atom_site_refinement_flags
_atom_site_disorder_assembly
_atom_site_disorder_group
Ru1 Ru 0.508455(10) 0.643513(19) 0.358233(12) 0.03730(5) Uani 1 1 d . . .
Mo1 Mo 0.392091(10) 0.41793(2) 0.329670(11) 0.03695(5) Uani 1 1 d . . .
H1M H 0.4399 0.5287 0.2987 0.150 Uiso 1 1 d . . .
P1 P 0.53724(3) 0.58390(6) 0.25072(4) 0.03324(16) Uani 1 1 d . . .
P2 P 0.44990(3) 0.33793(6) 0.24068(4) 0.03266(16) Uani 1 1 d . . .
O1 O 0.61157(12) 0.4675(3) 0.47290(15) 0.0735(8) Uani 1 1 d . . .
O2 O 0.46878(14) 0.4586(3) 0.51307(13) 0.0814(9) Uani 1 1 d . . .
O3 O 0.41519(12) 0.1319(2) 0.38513(15) 0.0638(7) Uani 1 1 d . . .
C1 C 0.51460(19) 0.8539(3) 0.3398(2) 0.0636(11) Uani 1 1 d . . .
H1A H 0.5305 0.8952 0.3005 0.076 Uiso 1 1 calc R . .
C2 C 0.5545(2) 0.8236(3) 0.4178(3) 0.0818(14) Uani 1 1 d . . .
H2A H 0.6038 0.8404 0.4434 0.098 Uiso 1 1 calc R . .
C3 C 0.5111(3) 0.7751(4) 0.4564(2) 0.0922(15) Uani 1 1 d . . .
H3A H 0.5242 0.7531 0.5131 0.111 Uiso 1 1 calc R . .
C4 C 0.4457(2) 0.7782(4) 0.3998(3) 0.0912(12) Uani 1 1 d . . .
H4A H 0.4040 0.7544 0.4094 0.109 Uiso 1 1 calc R . .
C5 C 0.4473(2) 0.8245(3) 0.3291(3) 0.0816(15) Uani 1 1 d . . .
H5A H 0.4073 0.8404 0.2806 0.098 Uiso 1 1 calc R . .
C6 C 0.29182(15) 0.4617(3) 0.2197(2) 0.0640(11) Uani 1 1 d . . .
H6A H 0.2878 0.4603 0.1637 0.077 Uiso 1 1 calc R . .
C7 C 0.30328(16) 0.5693(4) 0.2669(3) 0.0703(11) Uani 1 1 d . . .
H7A H 0.3093 0.6577 0.2510 0.084 Uiso 1 1 calc R . .
C8 C 0.30162(15) 0.5299(4) 0.3425(3) 0.0781(12) Uani 1 1 d . . .
H8A H 0.3037 0.5872 0.3868 0.094 Uiso 1 1 calc R . .
C9 C 0.28703(15) 0.3941(4) 0.3376(2) 0.0717(11) Uani 1 1 d . . .
H9A H 0.2768 0.3431 0.3779 0.086 Uiso 1 1 calc R . .
C10 C 0.28186(15) 0.3518(4) 0.2644(3) 0.0682(12) Uani 1 1 d . . .
H10A H 0.2676 0.2651 0.2429 0.082 Uiso 1 1 calc R . .
C11 C 0.57180(14) 0.5265(3) 0.42591(17) 0.0469(8) Uani 1 1 d . . .
C12 C 0.44431(16) 0.4455(3) 0.44497(19) 0.0537(8) Uani 1 1 d . . .
C13 C 0.40980(13) 0.2387(3) 0.36532(17) 0.0428(8) Uani 1 1 d . . .
C14 C 0.53324(14) 0.7135(3) 0.17900(16) 0.0418(7) Uani 1 1 d . . .
C15 C 0.58954(17) 0.7519(3) 0.1633(2) 0.0616(10) Uani 1 1 d . . .
H15A H 0.6317 0.7134 0.1906 0.074 Uiso 1 1 calc R . .
C16 C 0.5850(2) 0.8467(4) 0.1079(2) 0.0789(12) Uani 1 1 d . . .
H16A H 0.6239 0.8725 0.0982 0.095 Uiso 1 1 calc R . .
C17 C 0.5230(2) 0.9026(4) 0.0671(2) 0.0777(13) Uani 1 1 d . . .
H17A H 0.5198 0.9663 0.0294 0.093 Uiso 1 1 calc R . .
C18 C 0.4653(2) 0.8657(3) 0.0812(2) 0.0706(13) Uani 1 1 d . . .
H18A H 0.4233 0.9037 0.0529 0.085 Uiso 1 1 calc R . .
C19 C 0.47011(16) 0.7714(3) 0.13796(18) 0.0517(9) Uani 1 1 d . . .
H19A H 0.4315 0.7470 0.1485 0.062 Uiso 1 1 calc R . .
C20 C 0.62298(12) 0.5190(3) 0.26909(17) 0.0412(7) Uani 1 1 d . . .
C21 C 0.63736(15) 0.4433(3) 0.2144(2) 0.0671(10) Uani 1 1 d . . .
H21A H 0.6014 0.4149 0.1695 0.080 Uiso 1 1 calc R . .
C22 C 0.70317(16) 0.4080(4) 0.2238(3) 0.0898(13) Uani 1 1 d . . .
H22A H 0.7123 0.3564 0.1864 0.108 Uiso 1 1 calc R . .
C23 C 0.75682(16) 0.4537(4) 0.2933(3) 0.0846(14) Uani 1 1 d . . .
H23A H 0.8018 0.4299 0.3021 0.102 Uiso 1 1 calc R . .
C24 C 0.74393(15) 0.5295(4) 0.3457(2) 0.0709(12) Uani 1 1 d . . .
H24A H 0.7801 0.5601 0.3897 0.085 Uiso 1 1 calc R . .
C25 C 0.67686(14) 0.5639(3) 0.3357(2) 0.0510(9) Uani 1 1 d . . .
H25A H 0.6682 0.6162 0.3730 0.061 Uiso 1 1 calc R . .
C26 C 0.47666(12) 0.4658(3) 0.18690(15) 0.0365(7) Uani 1 1 d . . .
H26A H 0.4975 0.4255 0.1525 0.044 Uiso 1 1 calc R . .
H26B H 0.4361 0.5115 0.1529 0.044 Uiso 1 1 calc R . .
C27 C 0.52530(12) 0.2350(3) 0.28106(17) 0.0391(7) Uani 1 1 d . . .
C28 C 0.55025(15) 0.1691(3) 0.2300(2) 0.0577(9) Uani 1 1 d . . .
H28A H 0.5277 0.1738 0.1750 0.069 Uiso 1 1 calc R . .
C29 C 0.61077(15) 0.0944(3) 0.2633(3) 0.0694(10) Uani 1 1 d . . .
H29A H 0.6288 0.0521 0.2296 0.083 Uiso 1 1 calc R . .
C30 C 0.64225(15) 0.0837(4) 0.3424(3) 0.0738(12) Uani 1 1 d . . .
H30A H 0.6819 0.0342 0.3631 0.089 Uiso 1 1 calc R . .
C31 C 0.61698(16) 0.1444(3) 0.3926(3) 0.0676(12) Uani 1 1 d . . .
H31A H 0.6386 0.1343 0.4475 0.081 Uiso 1 1 calc R . .
C32 C 0.55878(13) 0.2217(3) 0.36253(19) 0.0470(8) Uani 1 1 d . . .
H32A H 0.5424 0.2647 0.3974 0.056 Uiso 1 1 calc R . .
C33 C 0.38995(13) 0.2402(3) 0.16006(17) 0.0427(8) Uani 1 1 d . . .
C34 C 0.35391(17) 0.2904(4) 0.0865(2) 0.0631(11) Uani 1 1 d . . .
H34A H 0.3632 0.3732 0.0730 0.076 Uiso 1 1 calc R . .
C35 C 0.3027(2) 0.2148(5) 0.0318(3) 0.0894(16) Uani 1 1 d . . .
H35A H 0.2771 0.2491 -0.0179 0.107 Uiso 1 1 calc R . .
C36 C 0.28956(18) 0.0923(4) 0.0499(2) 0.0744(13) Uani 1 1 d . . .
H36A H 0.2548 0.0437 0.0136 0.089 Uiso 1 1 calc R . .
C37 C 0.32822(18) 0.0425(4) 0.1222(2) 0.0748(12) Uani 1 1 d . . .
H37A H 0.3210 -0.0422 0.1346 0.090 Uiso 1 1 calc R . .
C38 C 0.37839(16) 0.1168(3) 0.1778(2) 0.0566(10) Uani 1 1 d . . .
H38A H 0.4042 0.0819 0.2273 0.068 Uiso 1 1 calc R . .
B1 B 0.75846(13) 0.1745(2) 0.04822(14) 0.095(2) Uani 1 1 d D . .
F1 F 0.80822(16) 0.2165(4) 0.11668(18) 0.0797(12) Uiso 0.50 1 d PD A 1
F2 F 0.7409(2) 0.2630(3) -0.01081(19) 0.1000(16) Uiso 0.50 1 d PD A 1
F3 F 0.7811(2) 0.0650(3) 0.0229(3) 0.142(3) Uiso 0.50 1 d PD A 1
F4 F 0.70177(16) 0.1450(5) 0.0661(3) 0.153(3) Uiso 0.50 1 d PD A 1
F1' F 0.7736(5) 0.2369(11) 0.1145(7) 0.202(4) Uiso 0.50 1 d P A 2
F2' F 0.7890(4) 0.2682(8) -0.0018(5) 0.141(2) Uiso 0.50 1 d P A 2
F3' F 0.8241(4) 0.1180(9) 0.0658(6) 0.166(3) Uiso 0.50 1 d P A 2
F4' F 0.7287(4) 0.0721(8) 0.0223(5) 0.147(3) Uiso 0.50 1 d P A 2

loop_
_atom_site_aniso_label
_atom_site_aniso_U_11
_atom_site_aniso_U_22
_atom_site_aniso_U_33
_atom_site_aniso_U_23
_atom_site_aniso_U_13
_atom_site_aniso_U_12
Ru1 0.04375(8) 0.03410(9) 0.03747(9) -0.00427(9) 0.01880(7) 0.00138(9)
Mo1 0.03436(8) 0.04099(11) 0.04092(10) 0.00435(10) 0.02012(7) 0.00655(9)
P1 0.0335(3) 0.0352(3) 0.0323(3) -0.0004(3) 0.0134(2) -0.0004(2)
P2 0.0313(2) 0.0349(3) 0.0325(3) -0.0021(3) 0.0125(2) -0.0006(2)
O1 0.0612(12) 0.0921(17) 0.0560(14) 0.0176(13) 0.0078(11) 0.0147(13)
O2 0.1239(18) 0.0849(17) 0.0400(11) -0.0071(12) 0.0351(12) -0.0192(16)
O3 0.0746(13) 0.0476(12) 0.0650(14) 0.0127(11) 0.0205(11) -0.0021(11)
C1 0.0862(19) 0.0344(14) 0.080(2) -0.0117(14) 0.0423(17) -0.0087(14)
C2 0.085(2) 0.0547(19) 0.090(3) -0.0363(19) 0.013(2) -0.0060(19)
C3 0.171(4) 0.054(2) 0.0541(18) -0.0192(17) 0.044(2) 0.005(2)
C4 0.140(2) 0.0448(18) 0.127(2) -0.0198(18) 0.0933(18) 0.0059(19)
C5 0.082(2) 0.0399(17) 0.119(3) -0.003(2) 0.032(2) 0.0195(16)
C6 0.0421(13) 0.0673(19) 0.080(2) 0.0210(18) 0.0192(14) 0.0184(15)
C7 0.0493(14) 0.065(2) 0.102(3) 0.0199(18) 0.0338(15) 0.0257(14)
C8 0.0535(14) 0.092(3) 0.101(2) -0.006(2) 0.0421(14) 0.0250(17)
C9 0.0446(13) 0.087(3) 0.097(2) 0.0183(19) 0.0414(13) 0.0121(15)
C10 0.0390(13) 0.074(2) 0.092(2) 0.0172(19) 0.0248(14) 0.0033(15)
C11 0.0472(13) 0.0548(17) 0.0376(14) -0.0011(13) 0.0140(11) -0.0004(13)
C12 0.0653(14) 0.0543(17) 0.0519(15) 0.0014(14) 0.0336(12) 0.0023(14)
C13 0.0449(12) 0.0431(15) 0.0411(13) 0.0023(12) 0.0165(10) 0.0009(12)
C14 0.0546(13) 0.0358(13) 0.0356(12) -0.0018(11) 0.0170(10) -0.0042(12)
C15 0.0653(16) 0.0631(19) 0.0589(18) 0.0065(15) 0.0255(13) -0.0169(15)
C16 0.097(2) 0.078(2) 0.073(2) 0.0170(18) 0.0445(17) -0.0157(19)
C17 0.121(3) 0.058(2) 0.0504(19) 0.0119(16) 0.0270(19) -0.020(2)
C18 0.100(3) 0.052(2) 0.051(2) 0.0112(16) 0.0165(19) 0.0134(19)
C19 0.0668(16) 0.0461(16) 0.0445(15) 0.0018(13) 0.0230(12) 0.0027(14)
C20 0.0400(10) 0.0392(14) 0.0511(14) 0.0059(12) 0.0245(9) 0.0029(11)
C21 0.0514(14) 0.067(2) 0.091(2) -0.0340(17) 0.0357(14) -0.0058(15)
C22 0.0632(14) 0.085(3) 0.147(3) -0.028(2) 0.0691(15) 0.0025(17)
C23 0.0454(14) 0.080(3) 0.138(3) 0.014(2) 0.0445(17) 0.0173(16)
C24 0.0373(14) 0.088(2) 0.083(2) 0.016(2) 0.0163(15) 0.0035(17)
C25 0.0431(13) 0.0586(18) 0.0535(16) 0.0086(14) 0.0201(11) -0.0007(13)
C26 0.0350(11) 0.0440(14) 0.0286(12) -0.0030(11) 0.0092(9) -0.0052(11)
C27 0.0331(10) 0.0345(13) 0.0525(14) 0.0010(11) 0.0187(9) 0.0000(10)
C28 0.0568(14) 0.0584(19) 0.0685(18) -0.0077(15) 0.0352(12) 0.0050(14)
C29 0.0582(13) 0.0554(19) 0.116(2) -0.0076(17) 0.0565(13) 0.0089(14)
C30 0.0430(14) 0.065(2) 0.120(3) 0.009(2) 0.0378(16) 0.0158(15)
C31 0.0403(15) 0.066(2) 0.086(3) 0.0187(19) 0.0108(16) 0.0087(15)
C32 0.0346(11) 0.0431(15) 0.0632(17) -0.0016(13) 0.0175(11) 0.0028(11)
C33 0.0374(11) 0.0470(15) 0.0427(14) -0.0091(12) 0.0132(10) -0.0040(11)
C34 0.0512(16) 0.074(2) 0.0506(18) 0.0011(18) 0.0018(14) -0.0138(17)
C35 0.077(2) 0.101(3) 0.062(2) -0.004(2) -0.008(2) -0.021(2)
C36 0.0597(18) 0.090(3) 0.064(2) -0.025(2) 0.0113(17) -0.0269(18)
C37 0.0775(19) 0.0617(19) 0.092(2) -0.0297(18) 0.0388(17) -0.0278(17)
C38 0.0553(15) 0.0535(17) 0.0580(18) -0.0094(15) 0.0170(14) -0.0166(14)
B1 0.141(5) 0.061(3) 0.052(3) 0.004(2) -0.003(3) 0.007(3)

loop_
_atom_type_symbol
_atom_type_description
_atom_type_scat_dispersion_real
_atom_type_scat_dispersion_imag
_atom_type_scat_source
C C 0.0033 0.0016 'International Tables Vol C Tables 4.2.6.8 and 6.1.1.4'
H H 0.0000 0.0000 'International Tables Vol C Tables 4.2.6.8 and 6.1.1.4'
B B 0.0013 0.0007 'International Tables Vol C Tables 4.2.6.8 and 6.1.1.4'
O O 0.0106 0.0060 'International Tables Vol C Tables 4.2.6.8 and 6.1.1.4'
F F 0.0171 0.0103 'International Tables Vol C Tables 4.2.6.8 and 6.1.1.4'
P P 0.1023 0.0942 'International Tables Vol C Tables 4.2.6.8 and 6.1.1.4'
Mo Mo -1.6832 0.6857 'International Tables Vol C Tables 4.2.6.8 and 6.1.1.4'
Ru Ru -1.2594 0.8363 'International Tables Vol C Tables 4.2.6.8 and 6.1.1.4'

loop_
_geom_angle_atom_site_label_1
_geom_angle_atom_site_label_2
_geom_angle_atom_site_label_3
_geom_angle
C11 Ru1 C2 98.58(14)
C11 Ru1 C3 94.16(14)
C2 Ru1 C3 37.62(19)
C11 Ru1 C1 131.67(13)
C2 Ru1 C1 36.61(14)
C3 Ru1 C1 61.84(15)
C11 Ru1 C5 155.01(16)
C2 Ru1 C5 60.78(15)
C3 Ru1 C5 60.97(17)
C1 Ru1 C5 36.38(15)
C11 Ru1 C4 123.45(15)
C2 Ru1 C4 60.76(17)
C3 Ru1 C4 36.24(16)
C1 Ru1 C4 60.42(16)
C5 Ru1 C4 35.86(18)
C11 Ru1 P1 91.87(10)
C2 Ru1 P1 115.75(14)
C3 Ru1 P1 153.33(14)
C1 Ru1 P1 95.21(11)
C5 Ru1 P1 109.36(14)
C4 Ru1 P1 144.56(11)
C11 Ru1 H1M 100.1
C2 Ru1 H1M 158.4
C3 Ru1 H1M 129.7
C1 Ru1 H1M 127.8
C5 Ru1 H1M 98.3
C4 Ru1 H1M 99.6
P1 Ru1 H1M 74.3
C13 Mo1 C12 80.03(12)
C13 Mo1 C9 87.10(14)
C12 Mo1 C9 97.51(15)
C13 Mo1 C10 85.42(12)
C12 Mo1 C10 130.76(15)
C9 Mo1 C10 34.59(15)
C13 Mo1 C8 120.72(15)
C12 Mo1 C8 89.15(14)
C9 Mo1 C8 36.60(15)
C10 Mo1 C8 59.17(14)
C13 Mo1 C6 117.71(11)
C12 Mo1 C6 146.98(14)
C9 Mo1 C6 58.80(14)
C10 Mo1 C6 36.48(13)
C8 Mo1 C6 57.98(14)
C13 Mo1 C7 143.47(12)
C12 Mo1 C7 116.16(14)
C9 Mo1 C7 59.52(14)
C10 Mo1 C7 58.89(13)
C8 Mo1 C7 35.53(15)
C6 Mo1 C7 33.61(13)
C13 Mo1 P2 79.32(10)
C12 Mo1 P2 120.71(10)
C9 Mo1 P2 135.80(11)
C10 Mo1 P2 101.97(11)
C8 Mo1 P2 147.85(11)
C6 Mo1 P2 91.04(10)
C7 Mo1 P2 113.28(11)
C13 Mo1 H1M 131.9
C12 Mo1 H1M 94.3
C9 Mo1 H1M 140.8
C10 Mo1 H1M 128.7
C8 Mo1 H1M 106.8
C6 Mo1 H1M 92.6
C7 Mo1 H1M 81.7
P2 Mo1 H1M 62.7
C20 P1 C26 106.18(12)
C20 P1 C14 100.78(13)
C26 P1 C14 101.67(12)
C20 P1 Ru1 118.90(10)
C26 P1 Ru1 111.78(10)
C14 P1 Ru1 115.58(10)
C27 P2 C33 103.75(12)
C27 P2 C26 104.19(13)
C33 P2 C26 103.43(13)
C27 P2 Mo1 119.63(10)
C33 P2 Mo1 109.87(10)
C26 P2 Mo1 114.31(9)
C5 C1 C2 107.5(4)
C5 C1 Ru1 72.1(2)
C2 C1 Ru1 70.8(2)
C5 C1 H1A 126.2
C2 C1 H1A 126.2
Ru1 C1 H1A 126.2
C1 C2 C3 108.4(4)
C1 C2 Ru1 72.6(2)
C3 C2 Ru1 72.0(2)
C1 C2 H2A 125.7
C3 C2 H2A 125.7
Ru1 C2 H2A 125.7
C4 C3 C2 105.7(4)
C4 C3 Ru1 72.2(2)
C2 C3 Ru1 70.4(2)
C4 C3 H3A 127.0
C2 C3 H3A 127.0
Ru1 C3 H3A 127.0
C5 C4 C3 109.9(4)
C5 C4 Ru1 72.1(2)
C3 C4 Ru1 71.5(3)
C5 C4 H4A 125.0
C3 C4 H4A 125.0
Ru1 C4 H4A 125.0
C4 C5 C1 108.3(4)
C4 C5 Ru1 72.1(2)
C1 C5 Ru1 71.5(2)
C4 C5 H5A 125.8
C1 C5 H5A 125.7
Ru1 C5 H5A 125.7
C7 C6 C10 108.9(4)
C7 C6 Mo1 74.5(2)
C10 C6 Mo1 69.30(17)
C7 C6 H6A 125.5
C10 C6 H6A 125.5
Mo1 C6 H6A 125.5
C6 C7 C8 107.3(4)
C6 C7 Mo1 71.88(19)
C8 C7 Mo1 69.2(2)
C6 C7 H7A 126.3
C8 C7 H7A 126.3
Mo1 C7 H7A 126.3
C9 C8 C7 107.4(4)
C9 C8 Mo1 70.4(2)
C7 C8 Mo1 75.2(2)
C9 C8 H8A 126.1
C7 C8 H8A 126.1
Mo1 C8 H8A 126.1
C10 C9 C8 108.5(4)
C10 C9 Mo1 73.3(2)
C8 C9 Mo1 73.0(2)
C10 C9 H9A 125.5
C8 C9 H9A 125.5
Mo1 C9 H9A 125.5
C9 C10 C6 107.9(4)
C9 C10 Mo1 72.11(19)
C6 C10 Mo1 74.21(18)
C9 C10 H10A 125.8
C6 C10 H10A 125.8
Mo1 C10 H10A 125.8
O1 C11 Ru1 172.0(3)
O2 C12 Mo1 173.3(3)
O3 C13 Mo1 175.0(2)
C15 C14 C19 119.2(3)
C15 C14 P1 122.2(2)
C19 C14 P1 118.6(2)
C14 C15 C16 121.2(3)
C14 C15 H15A 119.4
C16 C15 H15A 119.4
C17 C16 C15 119.5(4)
C17 C16 H16A 120.2
C15 C16 H16A 120.2
C16 C17 C18 120.7(4)
C16 C17 H17A 119.7
C18 C17 H17A 119.6
C17 C18 C19 119.7(3)
C17 C18 H18A 120.1
C19 C18 H18A 120.1
C18 C19 C14 119.6(3)
C18 C19 H19A 120.2
C14 C19 H19A 120.2
C21 C20 C25 119.1(3)
C21 C20 P1 122.3(2)
C25 C20 P1 117.9(2)
C20 C21 C22 122.2(3)
C20 C21 H21A 118.9
C22 C21 H21A 118.9
C21 C22 C23 117.2(4)
C21 C22 H22A 121.4
C23 C22 H22A 121.4
C24 C23 C22 121.4(3)
C24 C23 H23A 119.3
C22 C23 H23A 119.3
C23 C24 C25 120.9(3)
C23 C24 H24A 119.6
C25 C24 H24A 119.6
C20 C25 C24 119.3(3)
C20 C25 H25A 120.3
C24 C25 H25A 120.3
P1 C26 P2 115.07(14)
P1 C26 H26A 108.5
P2 C26 H26A 108.5
P1 C26 H26B 108.5
P2 C26 H26B 108.5
H26A C26 H26B 107.5
C32 C27 C28 118.9(3)
C32 C27 P2 120.9(2)
C28 C27 P2 120.2(2)
C27 C28 C29 118.8(3)
C27 C28 H28A 120.6
C29 C28 H28A 120.6
C30 C29 C28 121.0(4)
C30 C29 H29A 119.5
C28 C29 H29A 119.5
C29 C30 C31 120.6(3)
C29 C30 H30A 119.7
C31 C30 H30A 119.7
C30 C31 C32 120.3(4)
C30 C31 H31A 119.8
C32 C31 H31A 119.8
C27 C32 C31 120.4(3)
C27 C32 H32A 119.8
C31 C32 H32A 119.8
C34 C33 C38 120.1(3)
C34 C33 P2 122.3(2)
C38 C33 P2 117.5(2)
C33 C34 C35 118.8(4)
C33 C34 H34A 120.6
C35 C34 H34A 120.6
C36 C35 C34 121.4(4)
C36 C35 H35A 119.3
C34 C35 H35A 119.3
C37 C36 C35 118.7(3)
C37 C36 H36A 120.6
C35 C36 H36A 120.6
C36 C37 C38 120.6(4)
C36 C37 H37A 119.7
C38 C37 H37A 119.7
C33 C38 C37 120.3(3)
C33 C38 H38A 119.8
C37 C38 H38A 119.9
F2 B1 F1 113.2(3)
F2 B1 F3 109.3(3)
F1 B1 F3 108.7(3)
F2 B1 F4 108.9(3)
F1 B1 F4 107.6(3)
F3 B1 F4 109.0(3)

loop_
_geom_bond_atom_site_label_1
_geom_bond_atom_site_label_2
_geom_bond_distance
Ru1 C11 1.880(3)
Ru1 C2 2.191(4)
Ru1 C3 2.213(4)
Ru1 C1 2.214(3)
Ru1 C5 2.222(4)
Ru1 C4 2.222(4)
Ru1 P1 2.3053(8)
Ru1 H1M 1.872(6)
Mo1 C13 1.953(3)
Mo1 C12 1.982(3)
Mo1 C9 2.267(3)
Mo1 C10 2.282(3)
Mo1 C8 2.301(4)
Mo1 C6 2.347(3)
Mo1 C7 2.380(3)
Mo1 P2 2.4703(8)
Mo1 H1M 1.740(6)
P1 C20 1.830(3)
P1 C26 1.834(3)
P1 C14 1.840(3)
P2 C27 1.823(3)
P2 C33 1.838(3)
P2 C26 1.841(3)
O1 C11 1.127(4)
O2 C12 1.150(4)
O3 C13 1.155(4)
C1 C5 1.385(6)
C1 C2 1.383(5)
C1 H1A 0.9800
C2 C3 1.420(7)
C2 H2A 0.9800
C3 C4 1.379(6)
C3 H3A 0.9800
C4 C5 1.368(7)
C4 H4A 0.9800
C5 H5A 0.9800
C6 C7 1.367(5)
C6 C10 1.450(5)
C6 H6A 0.9800
C7 C8 1.430(6)
C7 H7A 0.9800
C8 C9 1.435(6)
C8 H8A 0.9800
C9 C10 1.352(6)
C9 H9A 0.9800
C10 H10A 0.9800
C14 C15 1.366(5)
C14 C19 1.394(4)
C15 C16 1.376(5)
C15 H15A 0.9300
C16 C17 1.367(6)
C16 H16A 0.9300
C17 C18 1.373(6)
C17 H17A 0.9300
C18 C19 1.388(5)
C18 H18A 0.9300
C19 H19A 0.9300
C20 C21 1.373(5)
C20 C25 1.393(4)
C21 C22 1.375(5)
C21 H21A 0.9300
C22 C23 1.424(6)
C22 H22A 0.9300
C23 C24 1.326(6)
C23 H23A 0.9300
C24 C25 1.395(5)
C24 H24A 0.9300
C25 H25A 0.9300
C26 H26A 0.9700
C26 H26B 0.9700
C27 C32 1.382(4)
C27 C28 1.387(5)
C28 C29 1.418(4)
C28 H28A 0.9300
C29 C30 1.336(6)
C29 H29A 0.9300
C30 C31 1.354(6)
C30 H30A 0.9300
C31 C32 1.393(4)
C31 H31A 0.9300
C32 H32A 0.9300
C33 C34 1.364(4)
C33 C38 1.359(5)
C34 C35 1.401(5)
C34 H34A 0.9300
C35 C36 1.362(6)
C35 H35A 0.9300
C36 C37 1.359(5)
C36 H36A 0.9300
C37 C38 1.390(5)
C37 H37A 0.9300
C38 H38A 0.9300
B1 F2 1.348(3)
B1 F1 1.363(3)
B1 F3 1.368(4)
B1 F4 1.371(4)

loop_
_geom_torsion_atom_site_label_1
_geom_torsion_atom_site_label_2
_geom_torsion_atom_site_label_3
_geom_torsion_atom_site_label_4
_geom_torsion
C11 Ru1 P1 C20 -26.31(14)
C2 Ru1 P1 C20 74.15(16)
C3 Ru1 P1 C20 76.8(3)
C1 Ru1 P1 C20 105.83(14)
C5 Ru1 P1 C20 140.26(15)
C4 Ru1 P1 C20 149.2(2)
C11 Ru1 P1 C26 97.98(13)
C2 Ru1 P1 C26 -161.56(15)
C3 Ru1 P1 C26 -158.9(3)
C1 Ru1 P1 C26 -129.88(13)
C5 Ru1 P1 C26 -95.45(14)
C4 Ru1 P1 C26 -86.5(2)
C11 Ru1 P1 C14 -146.38(13)
C2 Ru1 P1 C14 -45.92(15)
C3 Ru1 P1 C14 -43.3(3)
C1 Ru1 P1 C14 -14.24(13)
C5 Ru1 P1 C14 20.19(14)
C4 Ru1 P1 C14 29.2(2)
C13 Mo1 P2 C27 -42.67(12)
C12 Mo1 P2 C27 28.85(15)
C9 Mo1 P2 C27 -117.13(18)
C10 Mo1 P2 C27 -125.60(14)
C8 Mo1 P2 C27 -175.3(2)
C6 Mo1 P2 C27 -160.70(13)
C7 Mo1 P2 C27 173.33(13)
C13 Mo1 P2 C33 77.09(12)
C12 Mo1 P2 C33 148.60(15)
C9 Mo1 P2 C33 2.63(18)
C10 Mo1 P2 C33 -5.84(14)
C8 Mo1 P2 C33 -55.5(2)
C6 Mo1 P2 C33 -40.94(13)
C7 Mo1 P2 C33 -66.91(14)
C13 Mo1 P2 C26 -167.17(11)
C12 Mo1 P2 C26 -95.65(14)
C9 Mo1 P2 C26 118.37(17)
C10 Mo1 P2 C26 109.90(13)
C8 Mo1 P2 C26 60.2(2)
C6 Mo1 P2 C26 74.80(12)
C7 Mo1 P2 C26 48.83(12)
C11 Ru1 C1 C5 -146.9(3)
C2 Ru1 C1 C5 -116.6(4)
C3 Ru1 C1 C5 -78.4(3)
C4 Ru1 C1 C5 -36.8(3)
P1 Ru1 C1 C5 115.9(3)
C11 Ru1 C1 C2 -30.3(4)
C3 Ru1 C1 C2 38.2(3)
C5 Ru1 C1 C2 116.6(4)
C4 Ru1 C1 C2 79.8(3)
P1 Ru1 C1 C2 -127.5(3)
C5 C1 C2 C3 -0.3(4)
Ru1 C1 C2 C3 -63.5(3)
C5 C1 C2 Ru1 63.2(2)
C11 Ru1 C2 C1 157.6(3)
C3 Ru1 C2 C1 -116.8(4)
C5 Ru1 C2 C1 -37.4(3)
C4 Ru1 C2 C1 -78.8(3)
P1 Ru1 C2 C1 61.3(3)
C11 Ru1 C2 C3 -85.7(3)
C1 Ru1 C2 C3 116.8(4)
C5 Ru1 C2 C3 79.3(3)
C4 Ru1 C2 C3 38.0(2)
P1 Ru1 C2 C3 178.1(2)
C1 C2 C3 C4 -0.1(4)
Ru1 C2 C3 C4 -64.1(3)
C1 C2 C3 Ru1 63.9(3)
C11 Ru1 C3 C4 -146.7(3)
C2 Ru1 C3 C4 114.6(4)
C1 Ru1 C3 C4 77.5(3)
C5 Ru1 C3 C4 35.8(3)
P1 Ru1 C3 C4 110.8(3)
C11 Ru1 C3 C2 98.7(2)
C1 Ru1 C3 C2 -37.2(2)
C5 Ru1 C3 C2 -78.8(3)
C4 Ru1 C3 C2 -114.6(4)
P1 Ru1 C3 C2 -3.9(4)
C2 C3 C4 C5 0.6(5)
Ru1 C3 C4 C5 -62.2(3)
C2 C3 C4 Ru1 62.8(3)
C11 Ru1 C4 C5 160.1(2)
C2 Ru1 C4 C5 79.6(3)
C3 Ru1 C4 C5 119.1(4)
C1 Ru1 C4 C5 37.3(2)
P1 Ru1 C4 C5 -14.5(3)
C11 Ru1 C4 C3 41.0(3)
C2 Ru1 C4 C3 -39.5(3)
C1 Ru1 C4 C3 -81.7(3)
C5 Ru1 C4 C3 -119.1(4)
P1 Ru1 C4 C3 -133.6(2)
C3 C4 C5 C1 -0.8(4)
Ru1 C4 C5 C1 -62.7(3)
C3 C4 C5 Ru1 61.9(3)
C2 C1 C5 C4 0.7(4)
Ru1 C1 C5 C4 63.0(3)
C2 C1 C5 Ru1 -62.3(2)
C11 Ru1 C5 C4 -42.2(5)
C2 Ru1 C5 C4 -79.5(3)
C3 Ru1 C5 C4 -36.2(3)
C1 Ru1 C5 C4 -117.2(4)
P1 Ru1 C5 C4 171.1(2)
C11 Ru1 C5 C1 75.0(5)
C2 Ru1 C5 C1 37.7(3)
C3 Ru1 C5 C1 81.0(3)
C4 Ru1 C5 C1 117.2(4)
P1 Ru1 C5 C1 -71.7(3)
C13 Mo1 C6 C7 148.1(2)
C12 Mo1 C6 C7 31.4(4)
C9 Mo1 C6 C7 80.8(3)
C10 Mo1 C6 C7 117.7(4)
C8 Mo1 C6 C7 37.5(3)
P2 Mo1 C6 C7 -133.4(2)
C13 Mo1 C6 C10 30.5(3)
C12 Mo1 C6 C10 -86.2(3)
C9 Mo1 C6 C10 -36.9(2)
C8 Mo1 C6 C10 -80.2(3)
C7 Mo1 C6 C10 -117.7(4)
P2 Mo1 C6 C10 108.9(2)
C10 C6 C7 C8 0.6(3)
Mo1 C6 C7 C8 -60.5(2)
C10 C6 C7 Mo1 61.1(2)
C13 Mo1 C7 C6 -51.7(4)
C12 Mo1 C7 C6 -161.5(2)
C9 Mo1 C7 C6 -78.4(3)
C10 Mo1 C7 C6 -37.9(2)
C8 Mo1 C7 C6 -117.3(3)
P2 Mo1 C7 C6 52.3(3)
C13 Mo1 C7 C8 65.6(3)
C12 Mo1 C7 C8 -44.2(3)
C9 Mo1 C7 C8 38.8(2)
C10 Mo1 C7 C8 79.3(3)
C6 Mo1 C7 C8 117.3(3)
P2 Mo1 C7 C8 169.6(2)
C6 C7 C8 C9 -1.3(3)
Mo1 C7 C8 C9 -63.5(2)
C6 C7 C8 Mo1 62.2(2)
C13 Mo1 C8 C9 -26.0(3)
C12 Mo1 C8 C9 -103.8(2)
C10 Mo1 C8 C9 36.5(2)
C6 Mo1 C8 C9 79.5(2)
C7 Mo1 C8 C9 114.9(3)
P2 Mo1 C8 C9 96.7(3)
C13 Mo1 C8 C7 -140.9(2)
C12 Mo1 C8 C7 141.2(2)
C9 Mo1 C8 C7 -114.9(3)
C10 Mo1 C8 C7 -78.5(2)
C6 Mo1 C8 C7 -35.5(2)
P2 Mo1 C8 C7 -18.2(3)
C7 C8 C9 C10 1.5(4)
Mo1 C8 C9 C10 -65.2(2)
C7 C8 C9 Mo1 66.7(2)
C13 Mo1 C9 C10 -86.1(2)
C12 Mo1 C9 C10 -165.7(2)
C8 Mo1 C9 C10 116.0(3)
C6 Mo1 C9 C10 39.0(2)
C7 Mo1 C9 C10 78.3(3)
P2 Mo1 C9 C10 -14.7(3)
C13 Mo1 C9 C8 157.9(2)
C12 Mo1 C9 C8 78.3(2)
C10 Mo1 C9 C8 -116.0(3)
C6 Mo1 C9 C8 -77.0(2)
C7 Mo1 C9 C8 -37.7(2)
P2 Mo1 C9 C8 -130.7(2)
C8 C9 C10 C6 -1.1(3)
Mo1 C9 C10 C6 -66.1(2)
C8 C9 C10 Mo1 65.0(2)
C7 C6 C10 C9 0.3(4)
Mo1 C6 C10 C9 64.8(2)
C7 C6 C10 Mo1 -64.4(2)
C13 Mo1 C10 C9 91.5(3)
C12 Mo1 C10 C9 18.9(3)
C8 Mo1 C10 C9 -38.6(3)
C6 Mo1 C10 C9 -115.2(3)
C7 Mo1 C10 C9 -80.3(3)
P2 Mo1 C10 C9 169.6(2)
C13 Mo1 C10 C6 -153.2(2)
C12 Mo1 C10 C6 134.1(2)
C9 Mo1 C10 C6 115.2(3)
C8 Mo1 C10 C6 76.6(3)
C7 Mo1 C10 C6 34.9(2)
P2 Mo1 C10 C6 -75.2(2)
C2 Ru1 C11 O1 22(2)
C3 Ru1 C11 O1 -15(2)
C1 Ru1 C11 O1 40(2)
C5 Ru1 C11 O1 -10(2)
C4 Ru1 C11 O1 -38(2)
P1 Ru1 C11 O1 139(2)
C13 Mo1 C12 O2 -78(3)
C9 Mo1 C12 O2 8(3)
C10 Mo1 C12 O2 -3(3)
C8 Mo1 C12 O2 43(3)
C6 Mo1 C12 O2 49(3)
C7 Mo1 C12 O2 67(3)
P2 Mo1 C12 O2 -149(3)
C12 Mo1 C13 O3 113(3)
C9 Mo1 C13 O3 15(3)
C10 Mo1 C13 O3 -20(3)
C8 Mo1 C13 O3 30(3)
C6 Mo1 C13 O3 -38(3)
C7 Mo1 C13 O3 -8(3)
P2 Mo1 C13 O3 -123(3)
C20 P1 C14 C15 -10.4(3)
C26 P1 C14 C15 -119.6(3)
Ru1 P1 C14 C15 119.1(3)
C20 P1 C14 C19 167.7(2)
C26 P1 C14 C19 58.5(3)
Ru1 P1 C14 C19 -62.7(2)
C19 C14 C15 C16 0.1(5)
P1 C14 C15 C16 178.2(3)
C14 C15 C16 C17 -0.7(6)
C15 C16 C17 C18 0.4(6)
C16 C17 C18 C19 0.6(6)
C17 C18 C19 C14 -1.2(5)
C15 C14 C19 C18 0.8(5)
P1 C14 C19 C18 -177.4(3)
C26 P1 C20 C21 30.9(3)
C14 P1 C20 C21 -74.7(3)
Ru1 P1 C20 C21 157.9(2)
C26 P1 C20 C25 -158.5(2)
C14 P1 C20 C25 95.8(3)
Ru1 P1 C20 C25 -31.6(3)
C25 C20 C21 C22 1.3(5)
P1 C20 C21 C22 171.7(3)
C20 C21 C22 C23 -0.2(6)
C21 C22 C23 C24 -1.5(7)
C22 C23 C24 C25 2.0(7)
C21 C20 C25 C24 -0.8(5)
P1 C20 C25 C24 -171.7(3)
C23 C24 C25 C20 -0.8(6)
C20 P1 C26 P2 89.21(17)
C14 P1 C26 P2 -165.80(15)
Ru1 P1 C26 P2 -41.93(16)
C27 P2 C26 P1 -72.38(17)
C33 P2 C26 P1 179.42(15)
Mo1 P2 C26 P1 59.98(15)
C33 P2 C27 C32 -135.8(2)
C26 P2 C27 C32 116.2(2)
Mo1 P2 C27 C32 -13.0(3)
C33 P2 C27 C28 44.6(3)
C26 P2 C27 C28 -63.4(3)
Mo1 P2 C27 C28 167.4(2)
C32 C27 C28 C29 -2.4(4)
P2 C27 C28 C29 177.2(2)
C27 C28 C29 C30 2.2(5)
C28 C29 C30 C31 -0.1(6)
C29 C30 C31 C32 -1.8(6)
C28 C27 C32 C31 0.6(4)
P2 C27 C32 C31 -179.0(2)
C30 C31 C32 C27 1.5(5)
C27 P2 C33 C34 -134.6(3)
C26 P2 C33 C34 -26.0(3)
Mo1 P2 C33 C34 96.4(3)
C27 P2 C33 C38 50.3(3)
C26 P2 C33 C38 158.8(3)
Mo1 P2 C33 C38 -78.7(3)
C38 C33 C34 C35 3.4(6)
P2 C33 C34 C35 -171.6(3)
C33 C34 C35 C36 -1.6(7)
C34 C35 C36 C37 -1.3(7)
C35 C36 C37 C38 2.5(7)
C34 C33 C38 C37 -2.3(6)
P2 C33 C38 C37 173.0(3)
C36 C37 C38 C33 -0.7(6)
